data_7239166
loop_
_publ_author_name
'Pan, Mingguang'
'Xue, Min'

_publ_section_title
;
 A pillar[2]arene[3]hydroquinone which can self-assemble to form a
 molecular zipper in the solid state
;
_journal_issue 43
_journal_name_full 'RSC Advances'
_journal_page_first 20287
_journal_paper_doi 10.1039/c3ra43142h
_journal_volume 3
_journal_year 2013
_chemical_formula_moiety 'C39 H38 O10, 2(C3 H6 O) '
_chemical_formula_sum 'C45 H50 O12'
_chemical_formula_weight 782.85
_space_group_IT_number 2
_space_group_name_Hall '-P 1'
_space_group_name_H-M_alt 'P -1'
_symmetry_cell_setting triclinic
_symmetry_space_group_name_Hall '-P 1'
_symmetry_space_group_name_H-M 'P -1'
_atom_sites_solution_hydrogens geom
_atom_sites_solution_primary direct
_atom_sites_solution_secondary difmap
_audit_creation_method SHELXL-97
_cell_angle_alpha 70.793(5)
_cell_angle_beta 86.489(4)
_cell_angle_gamma 66.809(4)
_cell_formula_units_Z 2
_cell_length_a 10.3617(4)
_cell_length_b 12.5519(7)
_cell_length_c 17.8498(9)
_cell_measurement_reflns_used 6868
_cell_measurement_temperature 170(2)
_cell_measurement_theta_max 67.3085
_cell_measurement_theta_min 4.0366
_cell_volume 2008.91(19)
_computing_cell_refinement 'CrysAlis PRO (Agilent Technologies, 2011)'
_computing_data_collection 'CrysAlis PRO'
_computing_data_reduction 'CrysAlis PRO'
_computing_molecular_graphics 'OLEX2 (Dolomanov et al., 2009)'
_computing_publication_material OLEX2
_computing_structure_refinement 'SHELXL-97 (Sheldrick, 2008)'
_computing_structure_solution 'SHELXS-97 (Sheldrick, 2008)'
_diffrn_ambient_temperature 170(2)
_diffrn_detector_area_resol_mean 10.3592
_diffrn_measured_fraction_theta_full 0.985
_diffrn_measured_fraction_theta_max 0.985
_diffrn_measurement_device_type 'Xcalibur, Atlas, Gemini ultra'
_diffrn_measurement_method '\w scans'
_diffrn_radiation_monochromator graphite
_diffrn_radiation_source 'fine-focus sealed tube'
_diffrn_radiation_type CuK\a
_diffrn_radiation_wavelength 1.54184
_diffrn_reflns_av_R_equivalents 0.0370
_diffrn_reflns_av_sigmaI/netI 0.0341
_diffrn_reflns_limit_h_max 12
_diffrn_reflns_limit_h_min -11
_diffrn_reflns_limit_k_max 14
_diffrn_reflns_limit_k_min -14
_diffrn_reflns_limit_l_max 21
_diffrn_reflns_limit_l_min -21
_diffrn_reflns_number 15832
_diffrn_reflns_theta_full 67.42
_diffrn_reflns_theta_max 67.42
_diffrn_reflns_theta_min 4.04
_exptl_absorpt_coefficient_mu 0.769
_exptl_absorpt_correction_T_max 0.8429
_exptl_absorpt_correction_T_min 0.7909
_exptl_absorpt_correction_type multi-scan
_exptl_absorpt_process_details
;
CrysAlis PRO (Agilent Technologies, 2011) 
;
_exptl_crystal_colour colorless
_exptl_crystal_density_diffrn 1.294
_exptl_crystal_density_method 'not measured'
_exptl_crystal_description block
_exptl_crystal_F_000 832
_exptl_crystal_size_max 0.32
_exptl_crystal_size_mid 0.26
_exptl_crystal_size_min 0.23
_refine_diff_density_max 0.468
_refine_diff_density_min -0.472
_refine_diff_density_rms 0.065
_refine_ls_extinction_method none
_refine_ls_goodness_of_fit_ref 1.033
_refine_ls_hydrogen_treatment constr
_refine_ls_matrix_type full
_refine_ls_number_parameters 528
_refine_ls_number_reflns 7117
_refine_ls_number_restraints 0
_refine_ls_restrained_S_all 1.033
_refine_ls_R_factor_all 0.0665
_refine_ls_R_factor_gt 0.0581
_refine_ls_shift/su_max 0.000
_refine_ls_shift/su_mean 0.000
_refine_ls_structure_factor_coef Fsqd
_refine_ls_weighting_details 'calc w=1/[\s^2^(Fo^2^)+(0.1213P)^2^+0.3734P] where P=(Fo^2^+2Fc^2^)/3'
_refine_ls_weighting_scheme calc
_refine_ls_wR_factor_gt 0.1642
_refine_ls_wR_factor_ref 0.1763
_reflns_number_gt 5944
_reflns_number_total 7117
_reflns_threshold_expression >2sigma(I)
_cod_data_source_file c3ra43142h.txt
_cod_data_source_block 130417_pmg_71a
_cod_depositor_comments
;
The following automatic conversions were performed:

data item '_symmetry_cell_setting' value 'Triclinic' was changed to
'triclinic' in accordance with the
/home/saulius/struct/COD-crude-data/automatic-downloads/DataCite-retrospective/RSC/depositions/lib/dictionaries/cif_core.dic
dictionary named 'cif_core.dic' version 2.4.2 last updated on
2011-04-26.

Automatic conversion script
Id: cif_fix_values 6909 2019-04-08 15:41:33Z antanas 
;
_cod_original_cell_volume 2008.92(17)
_cod_database_code 7239166

loop_
_symmetry_equiv_pos_as_xyz
'x, y, z'
'-x, -y, -z'

loop_
_atom_site_label
_atom_site_type_symbol
_atom_site_fract_x
_atom_site_fract_y
_atom_site_fract_z
_atom_site_U_iso_or_equiv
_atom_site_adp_type
_atom_site_occupancy
_atom_site_symmetry_multiplicity
_atom_site_calc_flag
_atom_site_refinement_flags
O1 O 0.05731(15) 0.06168(14) 0.72529(8) 0.0409(3) Uani 1 1 d .
O2 O 0.11157(15) 0.10124(13) 1.02068(8) 0.0396(3) Uani 1 1 d .
O3 O -0.39571(15) 0.63190(13) 0.74788(8) 0.0386(3) Uani 1 1 d .
H3 H -0.3824 0.6964 0.7248 0.058 Uiso 1 1 calc R
O4 O -0.02304(17) 0.33666(13) 1.01327(8) 0.0413(4) Uani 1 1 d .
H4 H 0.0107 0.2627 1.0158 0.062 Uiso 1 1 calc R
O5 O -0.34020(14) 0.83260(13) 0.66045(8) 0.0387(3) Uani 1 1 d .
O6 O 0.19647(14) 0.76537(13) 0.74683(8) 0.0355(3) Uani 1 1 d .
O7 O 0.05992(16) 0.71708(15) 0.49763(8) 0.0433(4) Uani 1 1 d .
H7 H 0.0483 0.6752 0.4724 0.065 Uiso 1 1 calc R
O8 O 0.57807(15) 0.47882(13) 0.66946(9) 0.0391(3) Uani 1 1 d .
H8 H 0.5863 0.4088 0.6996 0.059 Uiso 1 1 calc R
O9 O 0.2708(2) 0.07037(17) 0.62216(10) 0.0521(4) Uani 1 1 d .
H9 H 0.2024 0.0644 0.6484 0.078 Uiso 1 1 calc R
O10 O 0.57415(16) 0.24502(15) 0.76034(9) 0.0445(4) Uani 1 1 d .
H10 H 0.6558 0.1908 0.7755 0.067 Uiso 1 1 calc R
O11 O 0.0135(2) 0.3562(2) 0.61564(15) 0.0831(7) Uani 1 1 d .
O12 O 0.4646(3) 0.1854(2) 0.99710(18) 0.1006(9) Uani 1 1 d .
C1 C 0.0681(2) 0.07509(17) 0.79807(11) 0.0328(4) Uani 1 1 d .
C2 C 0.2033(2) 0.02439(17) 0.83571(12) 0.0343(4) Uani 1 1 d .
C3 C 0.2187(2) 0.03182(17) 0.91034(12) 0.0355(4) Uani 1 1 d .
H3A H 0.3098 -0.0044 0.9373 0.043 Uiso 1 1 calc R
C4 C 0.1023(2) 0.09166(17) 0.94592(11) 0.0320(4) Uani 1 1 d .
C5 C -0.0315(2) 0.14680(17) 0.90717(11) 0.0301(4) Uani 1 1 d .
C6 C -0.0474(2) 0.13600(17) 0.83363(11) 0.0312(4) Uani 1 1 d .
H6 H -0.1388 0.1708 0.8073 0.037 Uiso 1 1 calc R
C7 C -0.0808(2) 0.1067(2) 0.68783(13) 0.0446(5) Uani 1 1 d .
H7A H -0.0737 0.0920 0.6368 0.067 Uiso 1 1 calc R
H7B H -0.1284 0.1951 0.6787 0.067 Uiso 1 1 calc R
H7C H -0.1350 0.0640 0.7223 0.067 Uiso 1 1 calc R
C8 C 0.2447(2) 0.0379(2) 1.06590(14) 0.0433(5) Uani 1 1 d .
H8A H 0.3109 0.0733 1.0387 0.065 Uiso 1 1 calc R
H8B H 0.2813 -0.0493 1.0711 0.065 Uiso 1 1 calc R
H8C H 0.2334 0.0462 1.1189 0.065 Uiso 1 1 calc R
C9 C -0.1587(2) 0.22239(17) 0.94129(11) 0.0316(4) Uani 1 1 d .
H9A H -0.2431 0.2129 0.9264 0.038 Uiso 1 1 calc R
H9B H -0.1440 0.1909 1.0001 0.038 Uiso 1 1 calc R
C10 C -0.18425(19) 0.35759(17) 0.91134(10) 0.0278(4) Uani 1 1 d .
C11 C -0.11573(19) 0.40653(17) 0.94700(10) 0.0293(4) Uani 1 1 d .
C12 C -0.14268(19) 0.53095(17) 0.91754(10) 0.0289(4) Uani 1 1 d .
H12 H -0.0954 0.5623 0.9432 0.035 Uiso 1 1 calc R
C13 C -0.23658(18) 0.61090(17) 0.85177(10) 0.0273(4) Uani 1 1 d .
C14 C -0.30162(19) 0.56141(17) 0.81436(11) 0.0295(4) Uani 1 1 d .
C15 C -0.27638(19) 0.43734(17) 0.84450(11) 0.0300(4) Uani 1 1 d .
H15 H -0.3234 0.4059 0.8187 0.036 Uiso 1 1 calc R
C16 C -0.2636(2) 0.74650(17) 0.82303(11) 0.0302(4) Uani 1 1 d .
H16A H -0.3625 0.7951 0.8005 0.036 Uiso 1 1 calc R
H16B H -0.2512 0.7700 0.8690 0.036 Uiso 1 1 calc R
C17 C -0.16638(19) 0.77831(16) 0.76056(10) 0.0282(4) Uani 1 1 d .
C18 C -0.0314(2) 0.76038(16) 0.78367(10) 0.0291(4) Uani 1 1 d .
H18 H -0.0028 0.7324 0.8387 0.035 Uiso 1 1 calc R
C19 C 0.06244(19) 0.78276(16) 0.72737(11) 0.0290(4) Uani 1 1 d .
C20 C 0.0215(2) 0.82456(16) 0.64613(11) 0.0312(4) Uani 1 1 d .
C21 C -0.1141(2) 0.84500(17) 0.62334(11) 0.0328(4) Uani 1 1 d .
H21 H -0.1441 0.8756 0.5684 0.039 Uiso 1 1 calc R
C22 C -0.2071(2) 0.82134(16) 0.67988(11) 0.0306(4) Uani 1 1 d .
C23 C -0.3993(2) 0.9011(2) 0.58118(13) 0.0481(5) Uani 1 1 d .
H23A H -0.3454 0.8579 0.5454 0.072 Uiso 1 1 calc R
H23B H -0.3959 0.9824 0.5659 0.072 Uiso 1 1 calc R
H23C H -0.4973 0.9105 0.5774 0.072 Uiso 1 1 calc R
C24 C 0.2460(2) 0.7130(2) 0.82814(13) 0.0457(5) Uani 1 1 d .
H24A H 0.3463 0.6966 0.8330 0.068 Uiso 1 1 calc R
H24B H 0.2330 0.6358 0.8516 0.068 Uiso 1 1 calc R
H24C H 0.1930 0.7702 0.8562 0.068 Uiso 1 1 calc R
C25 C 0.1267(2) 0.83990(18) 0.58489(11) 0.0347(4) Uani 1 1 d .
H25A H 0.1800 0.8819 0.5989 0.042 Uiso 1 1 calc R
H25B H 0.0761 0.8914 0.5319 0.042 Uiso 1 1 calc R
C26 C 0.2281(2) 0.71523(17) 0.58192(10) 0.0301(4) Uani 1 1 d .
C27 C 0.3591(2) 0.65521(18) 0.62421(11) 0.0320(4) Uani 1 1 d .
H27 H 0.3882 0.6953 0.6525 0.038 Uiso 1 1 calc R
C28 C 0.4484(2) 0.53800(18) 0.62601(10) 0.0308(4) Uani 1 1 d .
C29 C 0.4104(2) 0.47661(17) 0.58499(10) 0.0292(4) Uani 1 1 d .
C30 C 0.2796(2) 0.53798(18) 0.54158(10) 0.0320(4) Uani 1 1 d .
H30 H 0.2517 0.4984 0.5124 0.038 Uiso 1 1 calc R
C31 C 0.1891(2) 0.65474(18) 0.53964(10) 0.0316(4) Uani 1 1 d .
C32 C 0.5082(2) 0.34857(18) 0.58654(11) 0.0330(4) Uani 1 1 d .
H32A H 0.6051 0.3328 0.6036 0.040 Uiso 1 1 calc R
H32B H 0.5090 0.3448 0.5320 0.040 Uiso 1 1 calc R
C33 C 0.4662(2) 0.24851(17) 0.64179(11) 0.0319(4) Uani 1 1 d .
C34 C 0.49997(19) 0.20298(18) 0.72378(11) 0.0334(4) Uani 1 1 d .
C35 C 0.4582(2) 0.11194(18) 0.77190(12) 0.0363(4) Uani 1 1 d .
H35 H 0.4826 0.0812 0.8276 0.044 Uiso 1 1 calc R
C36 C 0.3812(2) 0.06436(17) 0.74069(12) 0.0347(4) Uani 1 1 d .
C37 C 0.3450(2) 0.11188(19) 0.65899(12) 0.0376(5) Uani 1 1 d .
C38 C 0.3890(2) 0.20129(19) 0.61126(12) 0.0372(5) Uani 1 1 d .
H38 H 0.3654 0.2314 0.5555 0.045 Uiso 1 1 calc R
C39 C 0.3338(2) -0.03261(18) 0.79552(13) 0.0402(5) Uani 1 1 d .
H39A H 0.4109 -0.0929 0.8367 0.048 Uiso 1 1 calc R
H39B H 0.3131 -0.0771 0.7644 0.048 Uiso 1 1 calc R
C40 C -0.1125(3) 0.5534(3) 0.62219(19) 0.0663(7) Uani 1 1 d .
H40A H -0.0768 0.6096 0.5838 0.100 Uiso 1 1 calc R
H40B H -0.1426 0.5815 0.6679 0.100 Uiso 1 1 calc R
H40C H -0.1928 0.5520 0.5968 0.100 Uiso 1 1 calc R
C41 C -0.0004(2) 0.4290(2) 0.64921(14) 0.0447(5) Uani 1 1 d .
C42 C 0.0940(3) 0.3946(3) 0.72009(18) 0.0680(8) Uani 1 1 d .
H42A H 0.0385 0.3985 0.7663 0.102 Uiso 1 1 calc R
H42B H 0.1408 0.4517 0.7102 0.102 Uiso 1 1 calc R
H42C H 0.1650 0.3108 0.7306 0.102 Uiso 1 1 calc R
C43 C 0.2978(4) 0.3445(3) 0.8974(2) 0.0753(8) Uani 1 1 d .
H43A H 0.2151 0.4069 0.9100 0.113 Uiso 1 1 calc R
H43B H 0.2733 0.2782 0.8942 0.113 Uiso 1 1 calc R
H43C H 0.3290 0.3821 0.8463 0.113 Uiso 1 1 calc R
C44 C 0.4128(3) 0.2939(2) 0.96072(16) 0.0556(6) Uani 1 1 d .
C45 C 0.4598(3) 0.3811(3) 0.97965(17) 0.0642(7) Uani 1 1 d .
H45A H 0.3801 0.4407 0.9963 0.096 Uiso 1 1 calc R
H45B H 0.4949 0.4245 0.9323 0.096 Uiso 1 1 calc R
H45C H 0.5351 0.3353 1.0227 0.096 Uiso 1 1 calc R

loop_
_atom_site_aniso_label
_atom_site_aniso_U_11
_atom_site_aniso_U_22
_atom_site_aniso_U_33
_atom_site_aniso_U_23
_atom_site_aniso_U_13
_atom_site_aniso_U_12
O1 0.0450(8) 0.0412(8) 0.0398(8) -0.0203(6) 0.0169(6) -0.0167(7)
O2 0.0453(8) 0.0360(8) 0.0353(7) -0.0097(6) 0.0023(6) -0.0155(6)
O3 0.0391(8) 0.0347(7) 0.0410(8) -0.0094(6) -0.0067(6) -0.0150(6)
O4 0.0588(9) 0.0322(7) 0.0313(7) -0.0073(6) -0.0075(6) -0.0176(7)
O5 0.0353(7) 0.0405(8) 0.0342(7) -0.0082(6) -0.0036(6) -0.0113(6)
O6 0.0368(7) 0.0402(8) 0.0314(7) -0.0112(6) 0.0043(5) -0.0179(6)
O7 0.0445(8) 0.0514(9) 0.0334(7) -0.0176(7) -0.0022(6) -0.0149(7)
O8 0.0378(8) 0.0361(8) 0.0428(8) -0.0127(6) 0.0005(6) -0.0140(6)
O9 0.0715(11) 0.0670(11) 0.0532(9) -0.0397(8) 0.0340(8) -0.0513(9)
O10 0.0425(8) 0.0561(10) 0.0366(8) -0.0068(7) -0.0005(6) -0.0278(7)
O11 0.0815(14) 0.0679(13) 0.1019(16) -0.0565(13) -0.0291(12) -0.0035(11)
O12 0.0678(14) 0.0562(13) 0.136(2) 0.0195(14) -0.0095(14) -0.0213(11)
C1 0.0404(11) 0.0267(9) 0.0341(10) -0.0099(8) 0.0152(8) -0.0181(8)
C2 0.0370(10) 0.0215(9) 0.0419(10) -0.0064(8) 0.0160(8) -0.0145(8)
C3 0.0361(10) 0.0251(9) 0.0436(11) -0.0048(8) 0.0087(8) -0.0165(8)
C4 0.0401(10) 0.0261(9) 0.0319(9) -0.0057(7) 0.0074(8) -0.0191(8)
C5 0.0364(10) 0.0274(9) 0.0314(9) -0.0089(7) 0.0134(7) -0.0198(8)
C6 0.0339(10) 0.0280(9) 0.0350(10) -0.0096(8) 0.0116(8) -0.0178(8)
C7 0.0497(13) 0.0465(12) 0.0361(11) -0.0181(9) 0.0073(9) -0.0146(10)
C8 0.0481(12) 0.0342(11) 0.0471(12) -0.0080(9) -0.0066(9) -0.0186(9)
C9 0.0350(10) 0.0338(10) 0.0326(9) -0.0125(8) 0.0143(7) -0.0207(8)
C10 0.0297(9) 0.0327(10) 0.0275(9) -0.0142(7) 0.0138(7) -0.0172(8)
C11 0.0328(9) 0.0340(10) 0.0242(8) -0.0118(7) 0.0078(7) -0.0155(8)
C12 0.0332(9) 0.0337(10) 0.0268(9) -0.0154(7) 0.0079(7) -0.0168(8)
C13 0.0267(9) 0.0317(9) 0.0276(9) -0.0152(7) 0.0103(7) -0.0125(7)
C14 0.0260(9) 0.0337(10) 0.0302(9) -0.0130(8) 0.0062(7) -0.0118(7)
C15 0.0294(9) 0.0350(10) 0.0332(9) -0.0159(8) 0.0089(7) -0.0176(8)
C16 0.0321(9) 0.0288(9) 0.0315(9) -0.0153(7) 0.0075(7) -0.0103(7)
C17 0.0337(10) 0.0213(8) 0.0283(9) -0.0110(7) 0.0042(7) -0.0077(7)
C18 0.0382(10) 0.0249(9) 0.0246(8) -0.0091(7) 0.0047(7) -0.0125(8)
C19 0.0339(10) 0.0245(9) 0.0290(9) -0.0096(7) 0.0037(7) -0.0117(7)
C20 0.0400(10) 0.0230(9) 0.0294(9) -0.0090(7) 0.0054(7) -0.0113(8)
C21 0.0421(11) 0.0257(9) 0.0261(9) -0.0078(7) 0.0019(8) -0.0096(8)
C22 0.0341(10) 0.0237(9) 0.0317(9) -0.0094(7) 0.0004(7) -0.0086(7)
C23 0.0442(12) 0.0558(14) 0.0347(11) -0.0121(10) -0.0068(9) -0.0110(10)
C24 0.0467(12) 0.0487(13) 0.0386(11) 0.0008(9) -0.0061(9) -0.0270(10)
C25 0.0440(11) 0.0287(10) 0.0288(9) -0.0057(8) 0.0065(8) -0.0155(8)
C26 0.0380(10) 0.0310(10) 0.0221(8) -0.0064(7) 0.0100(7) -0.0174(8)
C27 0.0405(10) 0.0354(10) 0.0271(9) -0.0122(8) 0.0087(7) -0.0215(8)
C28 0.0340(10) 0.0365(10) 0.0244(9) -0.0080(7) 0.0080(7) -0.0190(8)
C29 0.0369(10) 0.0336(10) 0.0226(8) -0.0093(7) 0.0133(7) -0.0211(8)
C30 0.0412(10) 0.0403(11) 0.0243(9) -0.0139(8) 0.0110(7) -0.0246(9)
C31 0.0358(10) 0.0393(10) 0.0211(8) -0.0078(7) 0.0078(7) -0.0188(8)
C32 0.0390(10) 0.0356(10) 0.0298(9) -0.0138(8) 0.0158(8) -0.0198(8)
C33 0.0331(10) 0.0309(10) 0.0347(10) -0.0148(8) 0.0162(7) -0.0144(8)
C34 0.0275(9) 0.0336(10) 0.0364(10) -0.0093(8) 0.0086(7) -0.0120(8)
C35 0.0303(10) 0.0333(10) 0.0359(10) -0.0039(8) 0.0081(8) -0.0100(8)
C36 0.0312(10) 0.0250(9) 0.0441(11) -0.0114(8) 0.0168(8) -0.0096(8)
C37 0.0446(11) 0.0372(11) 0.0421(11) -0.0235(9) 0.0213(9) -0.0216(9)
C38 0.0469(11) 0.0412(11) 0.0336(10) -0.0208(9) 0.0186(8) -0.0232(9)
C39 0.0389(11) 0.0260(10) 0.0505(12) -0.0105(9) 0.0199(9) -0.0118(8)
C40 0.0699(18) 0.0533(16) 0.0791(19) -0.0308(14) 0.0060(14) -0.0207(14)
C41 0.0460(12) 0.0453(12) 0.0539(13) -0.0270(10) 0.0093(10) -0.0216(10)
C42 0.0719(18) 0.0738(19) 0.0675(18) -0.0356(15) -0.0048(14) -0.0269(15)
C43 0.083(2) 0.0639(19) 0.0699(19) -0.0178(15) -0.0049(16) -0.0221(16)
C44 0.0418(12) 0.0497(14) 0.0599(15) -0.0053(12) 0.0158(10) -0.0149(11)
C45 0.0492(14) 0.0780(19) 0.0654(17) -0.0229(14) 0.0203(12) -0.0284(14)

loop_
_atom_type_symbol
_atom_type_description
_atom_type_scat_dispersion_real
_atom_type_scat_dispersion_imag
_atom_type_scat_source
C C 0.0181 0.0091 'International Tables Vol C Tables 4.2.6.8 and 6.1.1.4'
H H 0.0000 0.0000 'International Tables Vol C Tables 4.2.6.8 and 6.1.1.4'
O O 0.0492 0.0322 'International Tables Vol C Tables 4.2.6.8 and 6.1.1.4'

loop_
_geom_angle_atom_site_label_1
_geom_angle_atom_site_label_2
_geom_angle_atom_site_label_3
_geom_angle
C1 O1 C7 117.69(15)
C4 O2 C8 118.57(16)
C14 O3 H3 109.5
C11 O4 H4 109.5
C22 O5 C23 118.11(16)
C19 O6 C24 118.15(15)
C31 O7 H7 109.5
C28 O8 H8 109.5
C37 O9 H9 109.5
C34 O10 H10 109.5
O1 C1 C6 123.03(18)
O1 C1 C2 116.79(16)
C6 C1 C2 120.18(18)
C3 C2 C1 118.79(17)
C3 C2 C39 119.30(19)
C1 C2 C39 121.83(19)
C2 C3 C4 120.61(19)
C2 C3 H3A 119.7
C4 C3 H3A 119.7
C5 C4 C3 120.74(18)
C5 C4 O2 116.22(16)
C3 C4 O2 123.04(18)
C4 C5 C6 118.59(17)
C4 C5 C9 121.87(17)
C6 C5 C9 119.49(17)
C1 C6 C5 121.00(18)
C1 C6 H6 119.5
C5 C6 H6 119.5
O1 C7 H7A 109.5
O1 C7 H7B 109.5
H7A C7 H7B 109.5
O1 C7 H7C 109.5
H7A C7 H7C 109.5
H7B C7 H7C 109.5
O2 C8 H8A 109.5
O2 C8 H8B 109.5
H8A C8 H8B 109.5
O2 C8 H8C 109.5
H8A C8 H8C 109.5
H8B C8 H8C 109.5
C10 C9 C5 111.92(13)
C10 C9 H9A 109.2
C5 C9 H9A 109.2
C10 C9 H9B 109.2
C5 C9 H9B 109.2
H9A C9 H9B 107.9
C15 C10 C11 117.43(17)
C15 C10 C9 119.97(16)
C11 C10 C9 122.58(17)
O4 C11 C12 116.98(16)
O4 C11 C10 122.48(17)
C12 C11 C10 120.52(17)
C11 C12 C13 122.02(17)
C11 C12 H12 119.0
C13 C12 H12 119.0
C12 C13 C14 117.56(17)
C12 C13 C16 119.69(16)
C14 C13 C16 122.75(17)
O3 C14 C15 116.90(16)
O3 C14 C13 122.65(17)
C15 C14 C13 120.43(17)
C14 C15 C10 121.98(17)
C14 C15 H15 119.0
C10 C15 H15 119.0
C17 C16 C13 112.88(14)
C17 C16 H16A 109.0
C13 C16 H16A 109.0
C17 C16 H16B 109.0
C13 C16 H16B 109.0
H16A C16 H16B 107.8
C22 C17 C18 118.61(16)
C22 C17 C16 121.35(17)
C18 C17 C16 120.00(16)
C17 C18 C19 121.07(17)
C17 C18 H18 119.5
C19 C18 H18 119.5
O6 C19 C18 123.44(16)
O6 C19 C20 116.49(16)
C18 C19 C20 120.07(17)
C21 C20 C19 118.67(17)
C21 C20 C25 121.07(17)
C19 C20 C25 120.17(17)
C20 C21 C22 121.02(17)
C20 C21 H21 119.5
C22 C21 H21 119.5
O5 C22 C17 116.05(16)
O5 C22 C21 123.35(17)
C17 C22 C21 120.52(18)
O5 C23 H23A 109.5
O5 C23 H23B 109.5
H23A C23 H23B 109.5
O5 C23 H23C 109.5
H23A C23 H23C 109.5
H23B C23 H23C 109.5
O6 C24 H24A 109.5
O6 C24 H24B 109.5
H24A C24 H24B 109.5
O6 C24 H24C 109.5
H24A C24 H24C 109.5
H24B C24 H24C 109.5
C20 C25 C26 110.17(15)
C20 C25 H25A 109.6
C26 C25 H25A 109.6
C20 C25 H25B 109.6
C26 C25 H25B 109.6
H25A C25 H25B 108.1
C27 C26 C31 118.05(17)
C27 C26 C25 120.96(17)
C31 C26 C25 120.91(18)
C28 C27 C26 121.30(17)
C28 C27 H27 119.3
C26 C27 H27 119.3
O8 C28 C27 120.51(17)
O8 C28 C29 118.32(17)
C27 C28 C29 121.17(18)
C28 C29 C30 117.34(18)
C28 C29 C32 121.30(18)
C30 C29 C32 121.36(17)
C31 C30 C29 122.06(17)
C31 C30 H30 119.0
C29 C30 H30 119.0
O7 C31 C30 123.30(17)
O7 C31 C26 116.64(17)
C30 C31 C26 120.06(18)
C29 C32 C33 113.20(14)
C29 C32 H32A 108.9
C33 C32 H32A 108.9
C29 C32 H32B 108.9
C33 C32 H32B 108.9
H32A C32 H32B 107.8
C38 C33 C34 117.90(17)
C38 C33 C32 119.94(17)
C34 C33 C32 122.15(18)
O10 C34 C35 117.49(17)
O10 C34 C33 122.58(16)
C35 C34 C33 119.93(19)
C34 C35 C36 121.83(19)
C34 C35 H35 119.1
C36 C35 H35 119.1
C37 C36 C35 118.12(17)
C37 C36 C39 121.52(19)
C35 C36 C39 120.31(19)
O9 C37 C38 117.56(19)
O9 C37 C36 122.71(17)
C38 C37 C36 119.67(19)
C37 C38 C33 122.51(19)
C37 C38 H38 118.7
C33 C38 H38 118.7
C36 C39 C2 111.48(15)
C36 C39 H39A 109.3
C2 C39 H39A 109.3
C36 C39 H39B 109.3
C2 C39 H39B 109.3
H39A C39 H39B 108.0
C41 C40 H40A 109.5
C41 C40 H40B 109.5
H40A C40 H40B 109.5
C41 C40 H40C 109.5
H40A C40 H40C 109.5
H40B C40 H40C 109.5
O11 C41 C40 121.3(2)
O11 C41 C42 120.8(2)
C40 C41 C42 117.9(2)
C41 C42 H42A 109.5
C41 C42 H42B 109.5
H42A C42 H42B 109.5
C41 C42 H42C 109.5
H42A C42 H42C 109.5
H42B C42 H42C 109.5
C44 C43 H43A 109.5
C44 C43 H43B 109.5
H43A C43 H43B 109.5
C44 C43 H43C 109.5
H43A C43 H43C 109.5
H43B C43 H43C 109.5
O12 C44 C43 120.7(3)
O12 C44 C45 121.0(3)
C43 C44 C45 118.3(2)
C44 C45 H45A 109.5
C44 C45 H45B 109.5
H45A C45 H45B 109.5
C44 C45 H45C 109.5
H45A C45 H45C 109.5
H45B C45 H45C 109.5

loop_
_geom_bond_atom_site_label_1
_geom_bond_atom_site_label_2
_geom_bond_distance
O1 C1 1.380(2)
O1 C7 1.431(3)
O2 C4 1.391(2)
O2 C8 1.428(3)
O3 C14 1.383(2)
O3 H3 0.8400
O4 C11 1.373(2)
O4 H4 0.8400
O5 C22 1.383(2)
O5 C23 1.417(2)
O6 C19 1.366(2)
O6 C24 1.414(3)
O7 C31 1.371(2)
O7 H7 0.8400
O8 C28 1.386(2)
O8 H8 0.8400
O9 C37 1.378(3)
O9 H9 0.8400
O10 C34 1.379(2)
O10 H10 0.8400
O11 C41 1.208(3)
O12 C44 1.204(3)
C1 C6 1.388(3)
C1 C2 1.396(3)
C2 C3 1.389(3)
C2 C39 1.520(3)
C3 C4 1.389(3)
C3 H3A 0.9500
C4 C5 1.388(3)
C5 C6 1.389(3)
C5 C9 1.518(2)
C6 H6 0.9500
C7 H7A 0.9800
C7 H7B 0.9800
C7 H7C 0.9800
C8 H8A 0.9800
C8 H8B 0.9800
C8 H8C 0.9800
C9 C10 1.517(3)
C9 H9A 0.9900
C9 H9B 0.9900
C10 C15 1.392(3)
C10 C11 1.394(3)
C11 C12 1.388(3)
C12 C13 1.389(3)
C12 H12 0.9500
C13 C14 1.394(3)
C13 C16 1.519(3)
C14 C15 1.389(3)
C15 H15 0.9500
C16 C17 1.518(2)
C16 H16A 0.9900
C16 H16B 0.9900
C17 C22 1.388(3)
C17 C18 1.392(3)
C18 C19 1.395(3)
C18 H18 0.9500
C19 C20 1.399(3)
C20 C21 1.386(3)
C20 C25 1.517(3)
C21 C22 1.395(3)
C21 H21 0.9500
C23 H23A 0.9800
C23 H23B 0.9800
C23 H23C 0.9800
C24 H24A 0.9800
C24 H24B 0.9800
C24 H24C 0.9800
C25 C26 1.519(3)
C25 H25A 0.9900
C25 H25B 0.9900
C26 C27 1.388(3)
C26 C31 1.402(3)
C27 C28 1.386(3)
C27 H27 0.9500
C28 C29 1.390(3)
C29 C30 1.395(3)
C29 C32 1.517(3)
C30 C31 1.384(3)
C30 H30 0.9500
C32 C33 1.517(2)
C32 H32A 0.9900
C32 H32B 0.9900
C33 C38 1.388(3)
C33 C34 1.395(3)
C34 C35 1.389(3)
C35 C36 1.397(3)
C35 H35 0.9500
C36 C37 1.393(3)
C36 C39 1.520(3)
C37 C38 1.385(3)
C38 H38 0.9500
C39 H39A 0.9900
C39 H39B 0.9900
C40 C41 1.471(4)
C40 H40A 0.9800
C40 H40B 0.9800
C40 H40C 0.9800
C41 C42 1.485(4)
C42 H42A 0.9800
C42 H42B 0.9800
C42 H42C 0.9800
C43 C44 1.481(4)
C43 H43A 0.9800
C43 H43B 0.9800
C43 H43C 0.9800
C44 C45 1.495(4)
C45 H45A 0.9800
C45 H45B 0.9800
C45 H45C 0.9800
